data_2007115
loop_
_publ_author_name
'Giuseppetti, Giuseppe'
'Mazzi, Fiorenzo'
'Tadini, Carla'
'Giordano, Ferdinando'
'Bettinetti, Giampiero'
'Sorrenti, Milena'
'Gazzaniga, Andrea'

_publ_section_title
;
 Ambroxol Theophylline-7-acetate Salt Monohydrate
;
_journal_issue 3
_journal_name_full 'Acta Crystallographica Section C'
_journal_page_first 407
_journal_page_last 410
_journal_paper_doi 10.1107/S0108270196009328
_journal_volume 54
_journal_year 1998
_chemical_formula_moiety 'C13 H19 Br2 N2 O 1+,C9 H9 N4 O4 1-, H2 O'
_chemical_formula_sum 'C22 H30 Br2 N6 O6'
_chemical_formula_weight 634.32
_chemical_melting_point 487
_chemical_name_common 'Ambroxol Theophylline-7-Acetate Salt Monohydrate'
_chemical_name_systematic
;Cyclohexanol-4-[[(2-amino-3,5-dibromophenyl)methyl]amino]-trans
-mono(1,2,3,6-tetrahydro-1,3-dimethyl-2,6,dioxo-7H-purine-7-acetate)
(salt)
;
_space_group_IT_number 61
_symmetry_cell_setting orthorhombic
_symmetry_space_group_name_Hall '-P 2ac 2ab'
_symmetry_space_group_name_H-M 'P b c a'
_cell_angle_alpha 90.00
_cell_angle_beta 90.00
_cell_angle_gamma 90.00
_cell_formula_units_Z 8
_cell_length_a 22.935(4)
_cell_length_b 27.125(3)
_cell_length_c 8.3320(10)
_cell_measurement_reflns_used 40
_cell_measurement_temperature 296(2)
_cell_measurement_theta_max 22
_cell_measurement_theta_min 2
_cell_volume 5183.4(12)
_computing_molecular_graphics 'ORTEPII (Johnson, 1976)'
_computing_publication_material 'PARST (Nardelli, 1983, 1991, 1995)'
_computing_structure_refinement 'SHELXL93 (Sheldrick, 1993)'
_computing_structure_solution 'MULTAN80 (Main et al., 1980)'
_diffrn_ambient_temperature 293(2)
_diffrn_measurement_device_type 'Philips PW1100'
_diffrn_measurement_method \w-2\q
_diffrn_radiation_monochromator graphite
_diffrn_radiation_source 'fine-focus sealed tube'
_diffrn_radiation_type MoK\a
_diffrn_radiation_wavelength 0.7107
_diffrn_reflns_av_R_equivalents 0.173
_diffrn_reflns_av_sigmaI/netI 0.1108
_diffrn_reflns_limit_h_max 24
_diffrn_reflns_limit_h_min 0
_diffrn_reflns_limit_k_max 28
_diffrn_reflns_limit_k_min 0
_diffrn_reflns_limit_l_max 8
_diffrn_reflns_limit_l_min 0
_diffrn_reflns_number 9270
_diffrn_reflns_reduction_process standard
_diffrn_reflns_theta_max 22.03
_diffrn_reflns_theta_min 2.33
_diffrn_standards_decay_% 1.3
_diffrn_standards_interval_time 180
_diffrn_standards_number 3
_exptl_absorpt_coefficient_mu 3.18
_exptl_absorpt_correction_T_max 0.625
_exptl_absorpt_correction_T_min 0.525
_exptl_absorpt_correction_type '\y scan'
_exptl_absorpt_process_details '(North, Phillips & Mathews, 1968)'
_exptl_crystal_colour colourless
_exptl_crystal_density_diffrn 1.626
_exptl_crystal_density_method 'not measured'
_exptl_crystal_description prism
_exptl_crystal_F_000 2576
_exptl_crystal_size_max 0.45
_exptl_crystal_size_mid 0.20
_exptl_crystal_size_min 0.15
_refine_diff_density_max 0.66
_refine_diff_density_min -0.52
_refine_ls_extinction_method none
_refine_ls_goodness_of_fit_all 1.187
_refine_ls_goodness_of_fit_ref 1.317
_refine_ls_hydrogen_treatment constr
_refine_ls_matrix_type full
_refine_ls_number_constraints 0
_refine_ls_number_parameters 328
_refine_ls_number_reflns 2507
_refine_ls_number_restraints 0
_refine_ls_restrained_S_all 1.210
_refine_ls_restrained_S_obs 1.317
_refine_ls_R_factor_all 0.174
_refine_ls_R_factor_gt 0.086
_refine_ls_shift/su_max -0.040
_refine_ls_shift/su_mean 0.002
_refine_ls_structure_factor_coef Fsqd
_refine_ls_weighting_details 'w = 1/[\s^2^(Fo^2^)+(0.0293P)^2^+64.1637P] where P = (Fo^2^+2Fc^2^)/3'
_refine_ls_weighting_scheme calc
_refine_ls_wR_factor_all 0.190
_refine_ls_wR_factor_ref 0.143
_reflns_number_gt 1356
_reflns_number_total 2513
_reflns_threshold_expression I>2\s(I)
_cod_data_source_file na1242.cif
_cod_data_source_block I
_cod_depositor_comments
;
 Changing the _atom_site_occupancy data item value from '.' to '1'
 for all fully occupied atom sites.

 Antanas Vaitkus,
 2017-02-10

The following automatic conversions were performed:
'_symmetry_cell_setting' value 'Orthorhombic' changed to 'orthorhombic'
according to '/home/saulius/struct/CIF-dictionaries/cif_core.dic'
dictionary named 'cif_core.dic' version 2.4.1 from 2010-06-29.

Automatic conversion script
Id: cif_fix_enum 1527 2010-12-29 10:47:43Z saulius 

The following automatic conversions were performed:

'_symmetry_cell_setting' value 'Orthorhombic' changed to
'orthorhombic' according to
/home/saulius/struct/CIF-dictionaries/cif_core.dic dictionary named
'cif_core.dic' version 2.4.1 from 2010-06-29.

Automatic conversion script
Id: cif_fix_values 1715 2011-07-08 13:25:40Z adriana 
;
_cod_original_cell_volume 5183.0(10)
_cod_database_code 2007115

loop_
_symmetry_equiv_pos_as_xyz
x,y,z
-x,-y,-z
x+1/2,-y+1/2,-z
-x+1/2,y+1/2,z
-x,y+1/2,-z+1/2
x,-y+1/2,z+1/2
-x+1/2,-y,z+1/2
x+1/2,y,-z+1/2

loop_
_atom_site_label
_atom_site_fract_x
_atom_site_fract_y
_atom_site_fract_z
_atom_site_U_iso_or_equiv
_atom_site_adp_type
_atom_site_calc_flag
_atom_site_occupancy
_atom_site_disorder_group
_atom_site_type_symbol
C1 .5682(8) .3742(6) .2665(17) .039(7) Uani . 1 . C
C2 .5896(9) .3312(5) .335(2) .041(7) Uani . 1 . C
C3 .6419(8) .3318(6) .419(2) .048(7) Uani . 1 . C
C4 .6729(7) .3738(5) .4377(17) .036(5) Uani . 1 . C
C5 .6541(8) .4161(5) .3702(18) .034(6) Uani . 1 . C
C6 .6032(10) .4179(5) .2874(18) .032(6) Uani . 1 . C
N7 .5167(7) .3754(5) .1838(17) .061(6) Uani . 1 . N
C8 .5863(8) .4655(5) .1980(18) .038(6) Uani . 1 . C
N9 .5512(5) .5002(4) .2996(13) .030(4) Uani . 1 . N
C10 .5550(8) .5529(5) .2443(18) .039(7) Uani . 1 . C
C11 .6140(9) .5743(5) .281(2) .046(8) Uani . 1 . C
C12 .6179(8) .6295(5) .2357(18) .045(7) Uani . 1 . C
C13 .5702(9) .6585(6) .316(2) .053(8) Uani . 1 . C
C14 .5099(8) .6369(5) .283(2) .046(7) Uani . 1 . C
C15 .5088(7) .5826(6) .335(2) .047(6) Uani . 1 . C
O16 .5735(6) .7089(4) .2606(16) .061(5) Uani . 1 . O
N17 .2030(6) .3735(5) .5271(15) .040(5) Uani . 1 . N
C18 .2191(10) .3246(8) .506(2) .066(9) Uani . 1 . C
N19 .2703(8) .3171(5) .4198(19) .061(7) Uani . 1 . N
C20 .3045(10) .3525(7) .340(2) .059(9) Uani . 1 . C
C21 .2813(8) .3998(6) .365(2) .039(6) Uani . 1 . C
C22 .2338(8) .4098(6) .4555(19) .039(7) Uani . 1 . C
C23 .1493(8) .3818(8) .6147(19) .069(8) Uani . 1 . C
O24 .1917(7) .2912(5) .5641(17) .094(7) Uani . 1 . O
C25 .2879(10) .2646(6) .402(3) .090(10) Uani . 1 . C
O26 .3473(7) .3411(5) .2635(16) .073(6) Uani . 1 . O
N27 .3006(6) .4451(5) .3044(16) .043(5) Uani . 1 . N
C28 .2624(9) .4777(6) .367(2) .052(8) Uani . 1 . C
N29 .2218(6) .4590(5) .4631(17) .046(6) Uani . 1 . N
C30 .3466(7) .4540(6) .1919(19) .041(6) Uani . 1 . C
C31 .4026(9) .4733(5) .267(2) .039(7) Uani . 1 . C
O32 .4471(5) .4690(4) .1878(15) .049(5) Uani . 1 . O
O33 .3983(5) .4936(4) .4009(13) .061(5) Uani . 1 . O
O34 .4276(5) .2943(4) .0647(14) .057(5) Uani . 1 . O
Br35 .54770(10) .27235(6) .3149(3) .0816(10) Uani . 1 . Br
Br36 .74534(9) .37320(7) .5502(2) .0524(7) Uani . 1 . Br
H3 .6559(8) .3027(6) .463(2) .0573 Uiso . 1 . H
H5 .6763(8) .4446(5) .3807(18) .0412 Uiso . 1 . H
H7A .4965(7) .3489(5) .1728(17) .0731 Uiso . 1 . H
H7B .5045(7) .4026(5) .1428(17) .0731 Uiso . 1 . H
H8A .6215(8) .4821(5) .1628(18) .0460 Uiso . 1 . H
H8B .5639(8) .4569(5) .1033(18) .0460 Uiso . 1 . H
H9A .56514 .49830 .41066 .0362 Uiso calc 1 . H
H9B .51045 .48998 .29754 .0362 Uiso calc 1 . H
H10 .5475(8) .5547(5) .1287(18) .0472 Uiso . 1 . H
H11A .6435(9) .5562(5) .222(2) .0557 Uiso . 1 . H
H11B .6221(9) .5706(5) .394(2) .0557 Uiso . 1 . H
H12A .6556(8) .6424(5) .2682(18) .0543 Uiso . 1 . H
H12B .6147(8) .6331(5) .1202(18) .0543 Uiso . 1 . H
H13 .5770(9) .6582(6) .432(2) .0638 Uiso . 1 . H
H14A .5009(8) .6394(5) .170(2) .0552 Uiso . 1 . H
H14B .4806(8) .6553(5) .343(2) .0552 Uiso . 1 . H
H15A .5161(7) .5803(6) .450(2) .0562 Uiso . 1 . H
H15B .4705(7) .5688(6) .314(2) .0562 Uiso . 1 . H
H16 .5408(14) .719(3) .24(2) .0920 Uiso . 1 . H
H23A .1526(19) .368(4) .720(5) .1028 Uiso . 1 . H
H23B .1175(11) .366(4) .559(7) .1028 Uiso . 1 . H
H23C .142(3) .4166(8) .6229(12) .1028 Uiso . 1 . H
H25A .260(4) .2476(16) .3370(17) .1344 Uiso . 1 . H
H25B .290(7) .2493(18) .506(3) .1344 Uiso . 1 . H
H25C .326(3) .2629(6) .351(18) .1344 Uiso . 1 . H
H28 .2643(9) .5112(6) .344(2) .0624 Uiso . 1 . H
H30A .3331(7) .4777(6) .1131(19) .0487 Uiso . 1 . H
H30B .3552(7) .4235(6) .1357(19) .0487 Uiso . 1 . H
H34A .39280 .30250 .12660 .0688 Uiso calc 1 . H
H34B .41810 .26200 .01940 .0688 Uiso calc 1 . H

loop_
_atom_site_aniso_label
_atom_site_aniso_U_11
_atom_site_aniso_U_22
_atom_site_aniso_U_33
_atom_site_aniso_U_12
_atom_site_aniso_U_13
_atom_site_aniso_U_23
C1 .044(14) .039(10) .033(9) -.006(11) .000(9) -.001(8)
C2 .052(15) .019(9) .051(11) -.004(9) .013(11) .001(8)
C3 .047(14) .039(11) .058(12) .002(10) -.007(11) .007(9)
C4 .053(12) .018(8) .037(8) -.009(9) .001(9) .007(8)
C5 .039(12) .018(9) .046(11) -.009(8) .005(10) .000(7)
C6 .044(15) .019(8) .034(10) .003(9) .004(10) .005(7)
N7 .081(14) .027(7) .075(10) -.021(8) -.031(11) .010(8)
C8 .048(14) .038(9) .030(9) .008(9) .006(10) .004(8)
N9 .026(7) .037(7) .027(7) -.002(9) -.001(6) -.008(6)
C10 .053(15) .037(9) .028(9) -.010(10) .006(9) .002(7)
C11 .057(19) .029(9) .053(12) -.001(9) .003(11) .000(8)
C12 .071(16) .024(9) .041(9) -.009(9) .013(10) -.008(8)
C13 .067(19) .043(11) .050(11) -.019(11) .000(12) .009(9)
C14 .057(16) .020(9) .061(13) .013(9) .002(11) .001(8)
C15 .036(12) .056(11) .049(11) -.001(9) .007(10) -.011(9)
O16 .094(12) .025(6) .065(8) .004(7) .012(9) -.006(6)
N17 .022(9) .049(9) .047(8) .001(8) .005(8) -.002(8)
C18 .072(18) .078(17) .048(13) -.031(14) -.016(13) .025(12)
N19 .087(15) .033(9) .063(11) .001(9) -.002(11) .017(8)
C20 .086(19) .045(12) .044(12) .008(13) -.017(13) -.008(10)
C21 .038(13) .034(10) .044(11) .000(9) -.009(10) -.004(8)
C22 .035(13) .057(12) .026(9) -.019(10) -.012(10) -.006(9)
C23 .034(13) .116(17) .056(12) -.004(13) .006(11) .022(12)
O24 .113(15) .078(10) .089(11) -.035(10) .004(10) .037(9)
C25 .11(2) .052(14) .110(18) .015(13) .023(17) .016(12)
O26 .074(12) .072(9) .072(10) .036(9) .019(9) .001(7)
N27 .043(10) .042(9) .044(9) -.001(8) -.015(9) -.004(8)
C28 .066(16) .035(10) .055(12) .014(10) -.020(12) .001(9)
N29 .036(10) .053(10) .049(9) -.002(7) .015(9) -.014(8)
C30 .033(12) .052(11) .037(10) -.010(9) .003(10) -.002(9)
C31 .060(15) .024(9) .031(10) -.003(10) -.004(11) .015(8)
O32 .029(9) .058(8) .060(8) -.002(6) -.008(8) -.003(7)
O33 .073(9) .071(9) .040(7) -.024(8) -.007(6) -.006(7)
O34 .078(11) .028(6) .066(8) -.005(6) .004(8) .005(6)
Br35 .097(2) .0327(9) .1153(18) -.0200(12) -.0346(17) .0107(12)
Br36 .0466(14) .0580(11) .0525(9) .0009(11) -.0063(11) .0122(10)

loop_
_atom_type_symbol
_atom_type_description
_atom_type_scat_dispersion_real
_atom_type_scat_dispersion_imag
_atom_type_scat_source
'C ' 'Carbon      ' .0033 .0016 'Int. Tab. C, 4.2.6.8, 6.1.1.4'
'N ' 'Nitrogen    ' .0061 .0033 'Int. Tab. C, 4.2.6.8, 6.1.1.4'
'O ' 'Oxygen      ' .0106 .0060 'Int. Tab. C, 4.2.6.8, 6.1.1.4'
Br 'Bromine     ' -.2901 2.4595 'Int. Tab. C, 4.2.6.8, 6.1.1.4'
'H ' 'Hydrogen    ' .0000 .0000 'Int. Tab. C, 4.2.6.8, 6.1.1.4'

loop_
_geom_angle_atom_site_label_1
_geom_angle_atom_site_label_2
_geom_angle_atom_site_label_3
_geom_angle
_geom_angle_publ_flag
C2 C1 C6 116.0(10) no
C2 C1 N7 122(2) yes
C6 C1 N7 122(2) yes
C1 C2 C3 120(2) no
C1 C2 Br35 120.0(10) no
C3 C2 Br35 120.0(10) no
C2 C3 C4 122(2) no
C2 C3 H3 119(2) no
C4 C3 H3 119(2) no
C3 C4 C5 120.0(10) no
C3 C4 Br36 121.0(10) no
C5 C4 Br36 119.0(10) no
C4 C5 C6 121.0(10) no
C4 C5 H5 119(2) no
C6 C5 H5 119(2) no
C1 C6 C5 121(2) no
C1 C6 C8 119.0(10) no
C5 C6 C8 120.0(10) no
C1 N7 H7A 120(2) no
C1 N7 H7B 120(2) no
H7A N7 H7B 120(2) no
C6 C8 N9 113.0(10) no
C6 C8 H8A 109(2) no
C6 C8 H8B 109(2) no
N9 C8 H8A 109(2) no
N9 C8 H8B 109(2) no
H8A C8 H8B 108(2) no
C8 N9 C10 113.0(10) yes
C8 N9 H9A 109.0(10) no
C8 N9 H9B 109.0(10) no
C10 N9 H9A 109.0(10) no
C10 N9 H9B 109.0(10) no
H9A N9 H9B 108.0(10) no
N9 C10 C11 111.0(10) no
N9 C10 C15 108.0(10) no
N9 C10 H10 110.0(10) no
C11 C10 C15 109.0(10) no
C11 C10 H10 110(2) no
C15 C10 H10 110(2) no
C10 C11 C12 112.0(10) no
C10 C11 H11A 109(2) no
C10 C11 H11B 109(2) no
C12 C11 H11A 109(2) no
C12 C11 H11B 109(2) no
H11A C11 H11B 108(2) no
C11 C12 C13 111.0(10) no
C11 C12 H12A 109(2) no
C11 C12 H12B 109(2) no
C13 C12 H12A 109(2) no
C13 C12 H12B 109(2) no
H12A C12 H12B 108(2) no
C12 C13 C14 112(2) no
C12 C13 O16 108.0(10) yes
C12 C13 H13 109(2) no
C14 C13 O16 111.0(10) yes
C14 C13 H13 109(2) no
O16 C13 H13 109(2) no
C13 C14 C15 109.0(10) no
C13 C14 H14A 110(2) no
C13 C14 H14B 110(2) no
C15 C14 H14A 110(2) no
C15 C14 H14B 110.0(10) no
H14A C14 H14B 108(2) no
C10 C15 C14 111.0(10) no
C10 C15 H15A 110(2) no
C10 C15 H15B 110(2) no
C14 C15 H15A 110(2) no
C14 C15 H15B 110(2) no
H15A C15 H15B 108(2) no
C13 O16 H16 109(5) no
C18 N17 C22 120(2) no
C18 N17 C23 116(2) no
C22 N17 C23 124.0(10) no
N17 C18 N19 116(2) no
N17 C18 O24 122(2) no
N19 C18 O24 123(2) no
C18 N19 C20 128(2) no
C18 N19 C25 115(2) no
C20 N19 C25 117.0(10) no
N19 C20 C21 110.0(10) yes
N19 C20 O26 122(2) yes
C21 C20 O26 128(2) yes
C20 C21 C22 125(2) no
C20 C21 N27 129.0(10) no
C22 C21 N27 106.0(10) no
N17 C22 C21 121(2) no
N17 C22 N29 126(2) no
C21 C22 N29 113(2) no
N17 C23 H23A 109(3) no
N17 C23 H23B 109(2) no
N17 C23 H23C 109(3) no
H23A C23 H23B 109(4) no
H23A C23 H23C 109(6) no
H23B C23 H23C 109(6) no
N19 C25 H25A 109(3) no
N19 C25 H25B 109(3) no
N19 C25 H25C 109(2) no
H25A C25 H25B 109(7) no
H25A C25 H25C 109(6) no
H25B C25 H25C 109(4) no
C21 N27 C28 103.0(10) no
C21 N27 C30 128.0(10) no
C28 N27 C30 128.0(10) no
N27 C28 N29 116(2) no
N27 C28 H28 122(2) no
N29 C28 H28 122(2) no
C22 N29 C28 102.0(10) no
N27 C30 C31 114.0(10) yes
N27 C30 H30A 109(2) no
N27 C30 H30B 109(2) no
C31 C30 H30A 109(2) no
C31 C30 H30B 109(2) no
H30A C30 H30B 108(2) no
C30 C31 O32 117(2) yes
C30 C31 O33 117.0(10) yes
O32 C31 O33 126(2) yes
H34A O34 H34B 103.0(10) no

loop_
_geom_bond_atom_site_label_1
_geom_bond_atom_site_label_2
_geom_bond_site_symmetry_2
_geom_bond_distance
_geom_bond_publ_flag
C1 C2 . 1.39(2) no
C1 C6 . 1.44(2) no
C1 N7 . 1.37(2) yes
C2 C3 . 1.39(2) no
C2 Br35 . 1.870(10) no
C3 C4 . 1.35(2) no
C3 H3 . .93(2) no
C4 C5 . 1.35(2) no
C4 Br36 . 1.910(10) no
C5 C6 . 1.36(2) no
C5 H5 . .93(2) no
C6 C8 . 1.54(2) no
N7 H7A . .860(10) no
N7 H7B . .860(10) no
C8 N9 . 1.500(10) yes
C8 H8A . .97(2) no
C8 H8B . .97(2) no
N9 C10 . 1.510(10) yes
N9 H9A . .980(10) no
N9 H9B . .970(10) no
C10 C11 . 1.50(2) no
C10 C15 . 1.53(2) no
C10 H10 . .98(2) no
C11 C12 . 1.54(2) no
C11 H11A . .97(2) no
C11 H11B . .97(2) no
C12 C13 . 1.51(2) no
C12 H12A . .97(2) no
C12 H12B . .97(2) no
C13 C14 . 1.53(2) no
C13 O16 . 1.450(10) yes
C13 H13 . .98(2) no
C14 C15 . 1.54(2) no
C14 H14A . .97(2) no
C14 H14B . .97(2) no
C15 H15A . .97(2) no
C15 H15B . .97(2) no
O16 H16 . .82(6) no
N17 C18 . 1.39(2) no
N17 C22 . 1.35(2) no
N17 C23 . 1.45(2) no
C18 N19 . 1.39(2) no
C18 O24 . 1.21(2) no
N19 C20 . 1.41(2) no
N19 C25 . 1.49(2) no
C20 C21 . 1.40(2) no
C20 O26 . 1.21(2) yes
C21 C22 . 1.35(2) no
C21 N27 . 1.40(2) no
C22 N29 . 1.36(2) no
C23 H23A . .96(5) no
C23 H23B . .96(5) no
C23 H23C . .96(3) no
C25 H25A . .96(7) no
C25 H25B . .96(3) no
C25 H25C . .96(10) no
N27 C28 . 1.35(2) no
N27 C30 . 1.43(2) no
C28 N29 . 1.33(2) no
C28 H28 . .93(2) no
C30 C31 . 1.52(2) no
C30 H30A . .97(2) no
C30 H30B . .97(2) no
C31 O32 . 1.22(2) yes
C31 O33 . 1.25(2) yes
O34 H34A . .980(10) no
O34 H34B . .980(10) no

loop_
_geom_contact_atom_site_label_1
_geom_contact_atom_site_label_2
_geom_contact_distance
C1 C3 2.41(2)
C1 C4 2.80(2)
C1 C5 2.43(2)
C1 C8 2.58(2)
C1 N9 3.45(2)
C1 Br35 2.832(16)
C1 H3 3.24(2)
C1 H5 3.27(2)
C1 H7A 1.95(2)
C1 H7B 1.95(2)
C1 H8A 3.29(2)
C1 H8B 2.63(2)
C1 H9A 3.574(16)
C1 H9B 3.417(17)
C2 C4 2.39(2)
C2 C5 2.75(2)
C2 C6 2.41(2)
C2 N7 2.41(2)
C2 H3 2.02(3)
C2 H7A 2.57(2)
C2 H7B 3.18(2)
C3 C5 2.34(2)
C3 C6 2.73(2)
C3 Br35 2.832(18)
C3 Br36 2.843(18)
C3 H5 3.18(2)
C4 C6 2.36(2)
C4 H3 1.98(2)
C4 H5 1.98(2)
C5 C8 2.51(2)
C5 N9 3.333(19)
C5 Br36 2.826(16)
C5 H3 3.17(2)
C5 H8A 2.60(2)
C5 H8B 3.23(2)
C5 H9A 3.040(16)
C6 N7 2.45(2)
C6 N9 2.531(19)
C6 H5 1.99(3)
C6 H7A 3.23(2)
C6 H7B 2.60(3)
C6 H8A 2.07(2)
C6 H8B 2.07(2)
C6 H9A 2.563(15)
C6 H9B 2.890(19)
N7 C8 2.92(2)
N7 O32 3.000(17)
N7 O34 3.162(18)
N7 Br35 3.084(13)
N7 H8B 2.55(2)
N7 H9B 3.253(13)
N7 H34A 3.494(15)
C8 C10 2.51(2)
C8 C11 3.10(2)
C8 O32 3.19(2)
C8 H5 2.63(2)
C8 H7B 2.58(2)
C8 H9A 2.041(15)
C8 H9B 2.037(17)
C8 H10 2.64(2)
C8 H11A 2.79(2)
C8 H11B 3.39(2)
N9 C11 2.48(2)
N9 C15 2.456(19)
N9 C31 3.50(2)
N9 O32 2.698(16)
N9 H5 3.31(2)
N9 H7B 3.139(17)
N9 H8A 2.03(2)
N9 H8B 2.033(18)
N9 H10 2.056(18)
N9 H11A 2.69(2)
N9 H11B 2.63(2)
N9 H15A 2.635(19)
N9 H15B 2.627(19)
C10 C12 2.53(2)
C10 C13 2.95(2)
C10 C14 2.52(2)
C10 O32 3.40(2)
C10 H8A 2.54(2)
C10 H8B 2.86(2)
C10 H9A 2.042(15)
C10 H9B 2.039(15)
C10 H11A 2.04(3)
C10 H11B 2.04(3)
C10 H12A 3.35(2)
C10 H12B 2.77(2)
C10 H13 3.30(2)
C10 H14A 2.73(2)
C10 H14B 3.36(2)
C10 H15A 2.07(2)
C10 H15B 2.07(3)
C11 C13 2.51(2)
C11 C14 2.93(3)
C11 C15 2.47(3)
C11 H8A 2.69(2)
C11 H9A 2.585(16)
C11 H9B 3.301(18)
C11 H10 2.05(3)
C11 H12A 2.08(2)
C11 H12B 2.08(2)
C11 H13 2.74(2)
C11 H14A 3.27(3)
C11 H15A 2.66(3)
C11 H15B 3.31(3)
C12 C14 2.52(3)
C12 C15 2.93(2)
C12 O16 2.392(18)
C12 H10 2.74(2)
C12 H11A 2.08(2)
C12 H11B 2.08(2)
C12 H13 2.04(2)
C12 H14A 2.75(3)
C12 H14B 3.35(3)
C12 H15A 3.23(2)
C12 H16 3.00(6)
C13 C15 2.50(2)
C13 H10 3.26(2)
C13 H11A 3.34(2)
C13 H11B 2.75(2)
C13 H12A 2.05(3)
C13 H12B 2.05(2)
C13 H14A 2.07(3)
C13 H14B 2.07(3)
C13 H15A 2.70(2)
C13 H15B 3.34(2)
C13 H16 1.89(10)
C14 O16 2.446(19)
C14 H10 2.72(2)
C14 H11B 3.27(3)
C14 H12A 3.35(3)
C14 H12B 2.76(3)
C14 H13 2.06(3)
C14 H15A 2.07(2)
C14 H15B 2.07(2)
C14 H16 2.36(8)
C15 O33 3.54(2)
C15 H9A 2.700(16)
C15 H9B 2.531(15)
C15 H10 2.08(2)
C15 H11A 3.31(3)
C15 H11B 2.67(3)
C15 H12B 3.32(2)
C15 H13 2.70(2)
C15 H14A 2.08(2)
C15 H14B 2.08(2)
O16 H12A 2.61(2)
O16 H12B 2.548(18)
O16 H13 1.99(2)
O16 H14A 2.63(2)
O16 H14B 2.67(2)
N17 N19 2.35(2)
N17 C20 2.86(3)
N17 C21 2.36(2)
N17 O24 2.27(2)
N17 N27 3.498(19)
N17 C28 3.41(2)
N17 N29 2.42(2)
N17 H23A 1.99(5)
N17 H23B 1.99(3)
N17 H23C 1.99(6)
C18 C20 2.52(3)
C18 C21 2.75(3)
C18 C22 2.37(3)
C18 C23 2.41(3)
C18 C25 2.43(3)
C18 O26 3.59(3)
C18 H23A 2.63(6)
C18 H23B 2.63(5)
C18 H23C 3.21(5)
C18 H25A 2.69(9)
C18 H25B 2.61(11)
C18 H25C 3.23(9)
N19 C21 2.30(2)
N19 C22 2.67(2)
N19 O24 2.28(2)
N19 O26 2.29(2)
N19 H25A 2.02(6)
N19 H25B 2.02(6)
N19 H25C 2.02(7)
C20 C22 2.45(3)
C20 O24 3.60(3)
C20 C25 2.47(3)
C20 N27 2.53(2)
C20 C28 3.54(2)
C20 C30 3.17(2)
C20 H25A 3.02(5)
C20 H25B 3.14(5)
C20 H25C 2.48(3)
C20 H30B 2.82(3)
C20 H34A 3.01(2)
C21 O26 2.35(2)
C21 C28 2.16(2)
C21 N29 2.26(2)
C21 C30 2.55(2)
C21 C31 3.52(3)
C21 H28 3.05(2)
C21 H30A 3.21(2)
C21 H30B 2.63(2)
C22 C23 2.47(3)
C22 O24 3.48(2)
C22 O26 3.58(2)
C22 N27 2.20(2)
C22 C28 2.09(2)
C22 C30 3.60(2)
C22 H23A 3.10(6)
C22 H23B 3.04(5)
C22 H23C 2.53(8)
C22 H28 2.99(2)
C23 O24 2.68(2)
C23 N29 2.96(2)
O24 C25 2.69(3)
O24 H23A 2.61(9)
O24 H23B 2.66(8)
O24 H25A 2.73(11)
O24 H25B 2.57(14)
C25 O26 2.74(2)
C25 H34A 3.48(2)
O26 N27 3.036(18)
O26 C30 3.12(2)
O26 O34 2.783(18)
O26 H7A 3.51(2)
O26 H25A 3.29(7)
O26 H25B 3.46(7)
O26 H25C 2.30(6)
O26 H30B 2.48(2)
O26 H34A 1.867(14)
O26 H34B 3.373(14)
N27 N29 2.27(2)
N27 C31 2.48(3)
N27 O32 3.557(19)
N27 O33 2.720(18)
N27 H28 2.01(2)
N27 H30A 1.97(2)
N27 H30B 1.97(2)
C28 C30 2.50(3)
C28 C31 3.32(3)
C28 O33 3.16(2)
C28 H30A 2.67(2)
C28 H30B 3.22(2)
N29 H23B 3.56(7)
N29 H23C 2.54(7)
N29 H28 1.99(2)
C30 O32 2.34(2)
C30 O33 2.37(2)
C30 H28 2.75(2)
C31 H7B 3.20(2)
C31 H9B 2.53(2)
C31 H15B 3.05(2)
C31 H28 3.40(3)
C31 H30A 2.05(3)
C31 H30B 2.05(2)
O32 O33 2.203(17)
O32 H7A 3.452(17)
O32 H7B 2.263(18)
O32 H8B 2.79(2)
O32 H9A 3.377(12)
O32 H9B 1.808(12)
O32 H10 3.31(2)
O32 H15B 2.952(19)
O32 H30A 2.70(2)
O32 H30B 2.48(2)
O33 H9B 2.715(12)
O33 H15B 2.72(2)
O33 H28 3.14(2)
O33 H30A 2.86(2)
O33 H30B 3.08(2)
O34 Br35 3.506(12)
O34 H7A 2.345(18)
O34 H7B 3.488(17)
O34 H25C 3.45(12)
Br35 H3 2.892(18)
Br35 H7A 2.663(14)
Br36 H3 2.897(17)
Br36 H5 2.872(15)
H5 H8A 2.43(2)
H5 H8B 3.48(2)
H5 H9A 2.948(17)
H5 H11A 3.39(2)
H7A H7B 1.490(18)
H7A H8B 3.36(2)
H7A H34A 2.718(15)
H7A H34B 3.228(14)
H7B H8A 3.45(2)
H7B H8B 2.03(2)
H7B H9B 2.702(13)
H7B H30B 3.47(2)
H8A H8B 1.57(2)
H8A H9A 2.475(16)
H8A H9B 2.790(17)
H8A H10 2.61(2)
H8A H11A 2.13(2)
H8A H11B 3.08(2)
H8B H9A 2.796(15)
H8B H9B 2.219(16)
H8B H10 2.69(2)
H8B H11A 3.40(2)
H9A H9B 1.585
H9A H10 2.833(15)
H9A H11A 2.858(18)
H9A H11B 2.360(16)
H9A H15A 2.515(15)
H9A H15B 3.002(16)
H9B H10 2.405(15)
H9B H11A 3.596(19)
H9B H11B 3.462(18)
H9B H15A 2.762(15)
H9B H15B 2.329(15)
H10 H11A 2.33(3)
H10 H11B 2.83(3)
H10 H12B 2.63(2)
H10 H14A 2.56(2)
H10 H15A 2.86(2)
H10 H15B 2.38(2)
H11A H11B 1.57(2)
H11A H12A 2.39(2)
H11A H12B 2.35(2)
H11A H15A 3.55(3)
H11B H12A 2.34(2)
H11B H12B 2.85(2)
H11B H13 2.61(2)
H11B H15A 2.49(3)
H11B H15B 3.54(3)
H12A H12B 1.57(2)
H12A H13 2.30(3)
H12A H16 3.36(6)
H12B H13 2.82(2)
H12B H14A 2.65(3)
H12B H16 3.03(9)
H13 H14A 2.84(3)
H13 H14B 2.34(3)
H13 H15A 2.54(2)
H13 H15B 3.58(2)
H13 H16 2.46(14)
H14A H14B 1.57(2)
H14A H15A 2.85(2)
H14A H15B 2.37(2)
H14A H16 2.40(8)
H14B H15A 2.37(2)
H14B H15B 2.37(2)
H14B H16 2.38(9)
H15A H15B 1.57(2)
H23A H23B 1.57(7)
H23A H23C 1.57(10)
H23B H23C 1.57(10)
H25A H25B 1.57(15)
H25A H25C 1.57(12)
H25B H25C 1.57(16)
H25C H34A 2.65(12)
H25C H34B 3.49(13)
H28 H30A 2.65(2)
H30A H30B 1.57(2)
H30B H34A 3.396(16)
H34A H34B 1.530

loop_
_geom_hbond_atom_site_label_D
_geom_hbond_atom_site_label_H
_geom_hbond_atom_site_label_A
_geom_hbond_site_symmetry_A
_geom_hbond_distance_DH
_geom_hbond_distance_HA
_geom_hbond_distance_DA
_geom_hbond_angle_DHA
_geom_hbond_publ_flag
N7 H7A O34 1_555 .86 2.35 3.16(2) 159 yes
N7 H7A Br35 1_555 .86 2.66 3.080(10) 111 yes
N7 H7B O32 1_555 .86 2.26 3.00(2) 144 yes
N9 H9B O32 1_555 .98 1.81 2.70(2) 150 yes
N9 H9B O33 1_555 .98 2.71 3.61(2) 153 yes
N9 H9A O33 2_666 .98 1.79 2.76(2) 166 yes
O16 H16 Br35 5_655 .82 2.54 3.330(10) 164 yes
O34 H34A O26 1_555 .98 1.87 2.78(2) 155 yes
O34 H34B O16 5_645 .98 2.34 2.73(2) 103 yes

loop_
_geom_torsion_atom_site_label_1
_geom_torsion_atom_site_label_2
_geom_torsion_atom_site_label_3
_geom_torsion_atom_site_label_4
_geom_torsion
_geom_torsion_publ_flag
C6 C1 C2 C3 0(2) no
C6 C1 C2 Br35 -179.0(10) no
N7 C1 C2 C3 -179(2) no
N7 C1 C2 Br35 0(2) no
C2 C1 C6 C5 0(2) no
C2 C1 C6 C8 173.0(10) no
N7 C1 C6 C5 180(2) no
N7 C1 C6 C8 -6(2) no
C2 C1 N7 H7A 0(3) no
C2 C1 N7 H7B -179(2) no
C6 C1 N7 H7A 180(2) no
C6 C1 N7 H7B 0(3) no
C1 C2 C3 C4 1(3) no
C1 C2 C3 H3 -178(2) no
Br35 C2 C3 C4 -178.0(10) no
Br35 C2 C3 H3 1(3) no
C2 C3 C4 C5 -1(3) no
C2 C3 C4 Br36 -178.0(10) no
H3 C3 C4 C5 178(2) no
H3 C3 C4 Br36 1(3) no
C3 C4 C5 C6 2(2) no
C3 C4 C5 H5 -177(2) no
Br36 C4 C5 C6 179.0(10) no
Br36 C4 C5 H5 0(2) no
C4 C5 C6 C1 0(3) no
C4 C5 C6 C8 -173.0(10) no
H5 C5 C6 C1 179(2) no
H5 C5 C6 C8 6(3) no
C1 C6 C8 N9 97(2) no
C1 C6 C8 H8A -141(2) no
C1 C6 C8 H8B -24(2) no
C5 C6 C8 N9 -89(2) no
C5 C6 C8 H8A 31(2) no
C5 C6 C8 H8B 148(2) no
C6 C8 N9 C10 156.0(10) yes
C6 C8 N9 H9A 36(2) no
C6 C8 N9 H9B -82.0(10) no
H8A C8 N9 C10 35(2) no
H8A C8 N9 H9A -85(2) no
H8A C8 N9 H9B 156(2) no
H8B C8 N9 C10 -81(2) no
H8B C8 N9 H9A 157(2) no
H8B C8 N9 H9B 39(2) no
C8 N9 C10 C11 -71(2) no
C8 N9 C10 C15 169.0(10) no
C8 N9 C10 H10 50(2) no
H9A N9 C10 C11 49(2) no
H9A N9 C10 C15 -69.0(10) no
H9A N9 C10 H10 171(2) no
H9B N9 C10 C11 167.0(10) no
H9B N9 C10 C15 48.0(10) no
H9B N9 C10 H10 -71(2) no
N9 C10 C11 C12 -175.0(10) no
N9 C10 C11 H11A 63(2) no
N9 C10 C11 H11B -54(2) no
C15 C10 C11 C12 -57(2) no
C15 C10 C11 H11A -178(2) no
C15 C10 C11 H11B 63(2) no
H10 C10 C11 C12 62(2) no
H10 C10 C11 H11A -58(2) no
H10 C10 C11 H11B -176(2) no
N9 C10 C15 C14 -178.0(10) no
N9 C10 C15 H15A 60(2) no
N9 C10 C15 H15B -58(2) no
C11 C10 C15 C14 60(2) no
C11 C10 C15 H15A -60(2) no
C11 C10 C15 H15B -178(2) no
H10 C10 C15 C14 -59(2) no
H10 C10 C15 H15A 179(2) no
H10 C10 C15 H15B 61(2) no
C10 C11 C12 C13 55(2) no
C10 C11 C12 H12A 176(2) no
C10 C11 C12 H12B -65(2) no
H11A C11 C12 C13 176(2) no
H11A C11 C12 H12A -62(2) no
H11A C11 C12 H12B 55(2) no
H11B C11 C12 C13 -65(2) no
H11B C11 C12 H12A 55(2) no
H11B C11 C12 H12B 173(2) no
C11 C12 C13 C14 -52(2) no
C11 C12 C13 O16 -175.0(10) no
C11 C12 C13 H13 66(2) no
H12A C12 C13 C14 -173(2) no
H12A C12 C13 O16 63(2) no
H12A C12 C13 H13 -53(3) no
H12B C12 C13 C14 67(2) no
H12B C12 C13 O16 -54(2) no
H12B C12 C13 H13 -172(2) no
C12 C13 C14 C15 56(2) no
C12 C13 C14 H14A -64(2) no
C12 C13 C14 H14B 176(2) no
O16 C13 C14 C15 177.0(10) no
O16 C13 C14 H14A 56(2) no
O16 C13 C14 H14B -62(2) no
H13 C13 C14 C15 -63(2) no
H13 C13 C14 H14A 175(2) no
H13 C13 C14 H14B 56(3) no
C12 C13 O16 H16 134(9) no
C14 C13 O16 H16 11(9) no
H13 C13 O16 H16 -107(9) no
C13 C14 C15 C10 -58(2) no
C13 C14 C15 H15A 62(2) no
C13 C14 C15 H15B -179(2) no
H14A C14 C15 C10 62(2) no
H14A C14 C15 H15A -177(2) no
H14A C14 C15 H15B -58(2) no
H14B C14 C15 C10 -179(2) no
H14B C14 C15 H15A -58(2) no
H14B C14 C15 H15B 60(2) no
C22 N17 C18 N19 5(3) no
C22 N17 C18 O24 -177(2) no
C23 N17 C18 N19 179(2) no
C23 N17 C18 O24 -3(3) no
C18 N17 C22 C21 0(3) no
C18 N17 C22 N29 178(2) no
C23 N17 C22 C21 -174(2) no
C23 N17 C22 N29 5(3) no
C18 N17 C23 H23A 60(5) no
C18 N17 C23 H23B -59(5) no
C18 N17 C23 H23C 180(5) no
C22 N17 C23 H23A -125(5) no
C22 N17 C23 H23B 114(5) no
C22 N17 C23 H23C -5(5) no
N17 C18 N19 C20 -6(3) no
N17 C18 N19 C25 178(2) no
O24 C18 N19 C20 177(2) no
O24 C18 N19 C25 2(3) no
C18 N19 C20 C21 3(3) no
C18 N19 C20 O26 -176(2) no
C25 N19 C20 C21 178(2) no
C25 N19 C20 O26 -1(3) no
C18 N19 C25 H25A 66(7) no
C18 N19 C25 H25B -53(7) no
C18 N19 C25 H25C -173(7) no
C20 N19 C25 H25A -109(7) no
C20 N19 C25 H25B 130(6) no
C20 N19 C25 H25C 10(7) no
N19 C20 C21 C22 1(3) no
N19 C20 C21 N27 -177(2) no
O26 C20 C21 C22 -177(2) no
O26 C20 C21 N27 2(3) no
C20 C21 C22 N17 -1(3) no
C20 C21 C22 N29 178(2) no
N27 C21 C22 N17 177.0(10) no
N27 C21 C22 N29 -1(2) no
C20 C21 N27 C28 180(2) no
C20 C21 N27 C30 5(3) no
C22 C21 N27 C28 0(2) no
C22 C21 N27 C30 -174(2) no
N17 C22 N29 C28 -176(2) no
C21 C22 N29 C28 3(2) no
C21 N27 C28 N29 2(2) no
C21 N27 C28 H28 -177(2) no
C30 N27 C28 N29 177(2) no
C30 N27 C28 H28 -2(3) no
C21 N27 C30 C31 -102(2) no
C21 N27 C30 H30A 135(2) no
C21 N27 C30 H30B 18(3) no
C28 N27 C30 C31 83(2) no
C28 N27 C30 H30A -38(3) no
C28 N27 C30 H30B -155(2) no
N27 C28 N29 C22 -2(2) no
H28 C28 N29 C22 177(2) no
N27 C30 C31 O32 161.0(10) yes
N27 C30 C31 O33 -21(2) no
H30A C30 C31 O32 -77(2) no
H30A C30 C31 O33 100(2) no
H30B C30 C31 O32 39(2) no
H30B C30 C31 O33 -143(2) no
